data_2226876
loop_
_publ_author_name
'Tang, Bei'
'Chen, Guangying'
'Song, Xiaoping'
'Cen, Changchun'
'Han, Changri'

_publ_section_title
;
 2-Hydroxy-3-nitrobenzaldehyde
;
_journal_coeditor_code HB5495
_journal_issue 8
_journal_name_full 'Acta Crystallographica Section E'
_journal_page_first o1912
_journal_paper_doi 10.1107/S1600536810025110
_journal_volume 66
_journal_year 2010
_chemical_formula_iupac 'C7 H5 N O4'
_chemical_formula_moiety 'C7 H5 N O4'
_chemical_formula_sum 'C7 H5 N O4'
_chemical_formula_weight 167.12
_chemical_name_systematic
;
2-hydroxy-3-nitrobenzaldehyde
;
_space_group_IT_number 14
_symmetry_cell_setting monoclinic
_symmetry_space_group_name_Hall '-P 2yn'
_symmetry_space_group_name_H-M 'P 1 21/n 1'
_atom_sites_solution_hydrogens geom
_atom_sites_solution_primary direct
_atom_sites_solution_secondary difmap
_audit_creation_method SHELXL-97
_cell_angle_alpha 90.00
_cell_angle_beta 90.1240(10)
_cell_angle_gamma 90.00
_cell_formula_units_Z 4
_cell_length_a 8.8276(7)
_cell_length_b 8.7296(8)
_cell_length_c 9.011(9)
_cell_measurement_reflns_used 1493
_cell_measurement_temperature 298(2)
_cell_measurement_theta_max 27.70
_cell_measurement_theta_min 2.31
_cell_volume 694.4(7)
_computing_cell_refinement 'SAINT (Bruker, 2003)'
_computing_data_collection 'SMART (Bruker, 2003)'
_computing_data_reduction 'SAINT (Bruker, 2003)'
_computing_molecular_graphics 'SHELXTL (Sheldrick, 2008)'
_computing_publication_material 'SHELXTL (Sheldrick, 2008)'
_computing_structure_refinement 'SHELXL97 (Sheldrick, 2008)'
_computing_structure_solution 'SHELXS97 (Sheldrick, 2008)'
_diffrn_ambient_temperature 298(2)
_diffrn_measured_fraction_theta_full 0.998
_diffrn_measured_fraction_theta_max 0.998
_diffrn_measurement_device_type 'Bruker SMART CCD'
_diffrn_measurement_method 'phi and omega scans'
_diffrn_radiation_monochromator graphite
_diffrn_radiation_source 'fine-focus sealed tube'
_diffrn_radiation_type MoK\a
_diffrn_radiation_wavelength 0.71073
_diffrn_reflns_av_R_equivalents 0.0258
_diffrn_reflns_av_sigmaI/netI 0.0262
_diffrn_reflns_limit_h_max 10
_diffrn_reflns_limit_h_min -6
_diffrn_reflns_limit_k_max 10
_diffrn_reflns_limit_k_min -9
_diffrn_reflns_limit_l_max 10
_diffrn_reflns_limit_l_min -10
_diffrn_reflns_number 3289
_diffrn_reflns_theta_full 25.01
_diffrn_reflns_theta_max 25.01
_diffrn_reflns_theta_min 3.23
_exptl_absorpt_coefficient_mu 0.134
_exptl_absorpt_correction_type none
_exptl_crystal_colour colourless
_exptl_crystal_density_diffrn 1.599
_exptl_crystal_density_method 'not measured'
_exptl_crystal_description block
_exptl_crystal_F_000 344
_exptl_crystal_size_max 0.48
_exptl_crystal_size_mid 0.48
_exptl_crystal_size_min 0.42
_refine_diff_density_max 0.160
_refine_diff_density_min -0.175
_refine_ls_extinction_method none
_refine_ls_goodness_of_fit_ref 1.072
_refine_ls_hydrogen_treatment constr
_refine_ls_matrix_type full
_refine_ls_number_parameters 109
_refine_ls_number_reflns 1230
_refine_ls_number_restraints 0
_refine_ls_restrained_S_all 1.072
_refine_ls_R_factor_all 0.0553
_refine_ls_R_factor_gt 0.0380
_refine_ls_shift/su_max 0.000
_refine_ls_shift/su_mean 0.000
_refine_ls_structure_factor_coef Fsqd
_refine_ls_weighting_details 'calc w=1/[\s^2^(Fo^2^)+(0.0617P)^2^+0.1126P] where P=(Fo^2^+2Fc^2^)/3'
_refine_ls_weighting_scheme calc
_refine_ls_wR_factor_gt 0.1005
_refine_ls_wR_factor_ref 0.1190
_reflns_number_gt 929
_reflns_number_total 1230
_reflns_threshold_expression I>2\s(I)
_cod_data_source_file hb5495.cif
_cod_data_source_block I
_cod_original_sg_symbol_H-M 'P 21/n'
_cod_database_code 2226876
_cod_database_fobs_code 2226876

loop_
_symmetry_equiv_pos_as_xyz
'x, y, z'
'-x+1/2, y+1/2, -z+1/2'
'-x, -y, -z'
'x-1/2, -y-1/2, z-1/2'

loop_
_atom_site_type_symbol
_atom_site_label
_atom_site_fract_x
_atom_site_fract_y
_atom_site_fract_z
_atom_site_U_iso_or_equiv
_atom_site_adp_type
_atom_site_calc_flag
_atom_site_refinement_flags
_atom_site_occupancy
_atom_site_disorder_assembly
_atom_site_disorder_group
N N1 0.50055(17) 0.84855(17) 0.75856(18) 0.0503(5) Uani d . 1 . .
O O1 0.29576(16) 0.32129(17) 0.56300(17) 0.0660(5) Uani d . 1 . .
O O2 0.33112(14) 0.61257(16) 0.61024(14) 0.0548(4) Uani d . 1 . .
H H2 0.2948 0.5346 0.5739 0.082 Uiso calc R 1 . .
O O3 0.4312(2) 0.89120(17) 0.6494(2) 0.0793(5) Uani d . 1 . .
O O4 0.55192(19) 0.93655(17) 0.85100(18) 0.0769(5) Uani d . 1 . .
C C1 0.3983(2) 0.2987(2) 0.6511(2) 0.0519(5) Uani d . 1 . .
H H1 0.4261 0.1978 0.6698 0.062 Uiso calc R 1 . .
C C2 0.48004(18) 0.4189(2) 0.72888(18) 0.0391(4) Uani d . 1 . .
C C3 0.44390(18) 0.5747(2) 0.70290(18) 0.0376(4) Uani d . 1 . .
C C4 0.52863(19) 0.68465(19) 0.77951(19) 0.0390(4) Uani d . 1 . .
C C5 0.64236(19) 0.6430(2) 0.8776(2) 0.0440(5) Uani d . 1 . .
H H5 0.6965 0.7184 0.9277 0.053 Uiso calc R 1 . .
C C6 0.67596(19) 0.4909(2) 0.9015(2) 0.0490(5) Uani d . 1 . .
H H6 0.7529 0.4634 0.9669 0.059 Uiso calc R 1 . .
C C7 0.5946(2) 0.3804(2) 0.8277(2) 0.0451(5) Uani d . 1 . .
H H7 0.6168 0.2776 0.8444 0.054 Uiso calc R 1 . .

loop_
_atom_site_aniso_label
_atom_site_aniso_U_11
_atom_site_aniso_U_22
_atom_site_aniso_U_33
_atom_site_aniso_U_12
_atom_site_aniso_U_13
_atom_site_aniso_U_23
N1 0.0559(10) 0.0375(9) 0.0574(11) -0.0026(7) -0.0013(8) -0.0013(8)
O1 0.0698(10) 0.0569(9) 0.0712(10) -0.0092(7) -0.0219(8) -0.0111(7)
O2 0.0597(8) 0.0466(8) 0.0580(8) 0.0000(6) -0.0271(7) 0.0031(6)
O3 0.1053(13) 0.0440(9) 0.0886(12) 0.0024(8) -0.0348(10) 0.0140(8)
O4 0.1027(13) 0.0452(9) 0.0828(11) -0.0027(8) -0.0148(9) -0.0167(8)
C1 0.0595(12) 0.0415(10) 0.0546(12) -0.0029(9) -0.0042(10) -0.0039(9)
C2 0.0439(10) 0.0373(10) 0.0362(9) 0.0015(7) 0.0008(7) 0.0003(7)
C3 0.0403(9) 0.0396(9) 0.0329(9) 0.0007(7) -0.0037(7) 0.0014(7)
C4 0.0433(9) 0.0344(9) 0.0392(9) -0.0012(7) -0.0007(7) 0.0004(7)
C5 0.0413(10) 0.0477(11) 0.0429(10) -0.0058(8) -0.0039(8) -0.0032(8)
C6 0.0440(10) 0.0569(12) 0.0461(11) 0.0047(8) -0.0091(8) 0.0014(9)
C7 0.0486(10) 0.0429(10) 0.0438(10) 0.0094(8) -0.0007(8) 0.0036(8)

loop_
_atom_type_symbol
_atom_type_description
_atom_type_scat_dispersion_real
_atom_type_scat_dispersion_imag
_atom_type_scat_source
C C 0.0033 0.0016 'International Tables Vol C Tables 4.2.6.8 and 6.1.1.4'
H H 0.0000 0.0000 'International Tables Vol C Tables 4.2.6.8 and 6.1.1.4'
O O 0.0106 0.0060 'International Tables Vol C Tables 4.2.6.8 and 6.1.1.4'
N N 0.0061 0.0033 'International Tables Vol C Tables 4.2.6.8 and 6.1.1.4'

loop_
_geom_angle_atom_site_label_1
_geom_angle_atom_site_label_2
_geom_angle_atom_site_label_3
_geom_angle_site_symmetry_1
_geom_angle_site_symmetry_3
_geom_angle
_geom_angle_publ_flag
O3 N1 O4 . . 123.06(18) ?
O3 N1 C4 . . 119.23(15) ?
O4 N1 C4 . . 117.69(17) ?
C3 O2 H2 . . 109.5 ?
O1 C1 C2 . . 124.42(19) ?
O1 C1 H1 . . 117.8 ?
C2 C1 H1 . . 117.8 ?
C7 C2 C3 . . 120.15(16) ?
C7 C2 C1 . . 119.71(18) ?
C3 C2 C1 . . 120.14(17) ?
O2 C3 C4 . . 122.28(16) ?
O2 C3 C2 . . 120.47(16) ?
C4 C3 C2 . . 117.24(16) ?
C5 C4 C3 . . 121.42(17) ?
C5 C4 N1 . . 117.45(15) ?
C3 C4 N1 . . 121.13(16) ?
C6 C5 C4 . . 120.55(16) ?
C6 C5 H5 . . 119.7 ?
C4 C5 H5 . . 119.7 ?
C7 C6 C5 . . 119.31(17) ?
C7 C6 H6 . . 120.3 ?
C5 C6 H6 . . 120.3 ?
C6 C7 C2 . . 121.32(18) ?
C6 C7 H7 . . 119.3 ?
C2 C7 H7 . . 119.3 ?

loop_
_geom_bond_atom_site_label_1
_geom_bond_atom_site_label_2
_geom_bond_site_symmetry_2
_geom_bond_distance
_geom_bond_publ_flag
N1 O3 . 1.216(2) ?
N1 O4 . 1.220(2) ?
N1 C4 . 1.464(2) ?
O1 C1 . 1.219(2) ?
O2 C3 . 1.340(2) ?
O2 H2 . 0.8200 ?
C1 C2 . 1.452(3) ?
C1 H1 . 0.9300 ?
C2 C7 . 1.388(2) ?
C2 C3 . 1.416(2) ?
C3 C4 . 1.399(3) ?
C4 C5 . 1.384(2) ?
C5 C6 . 1.377(3) ?
C5 H5 . 0.9300 ?
C6 C7 . 1.374(3) ?
C6 H6 . 0.9300 ?
C7 H7 . 0.9300 ?

loop_
_geom_hbond_atom_site_label_D
_geom_hbond_atom_site_label_H
_geom_hbond_atom_site_label_A
_geom_hbond_site_symmetry_A
_geom_hbond_distance_DH
_geom_hbond_distance_HA
_geom_hbond_distance_DA
_geom_hbond_angle_DHA
O2 H2 O1 . 0.82 1.86 2.597(3) 148
C5 H5 O2 4_676 0.93 2.51 3.422(4) 168

loop_
_geom_torsion_atom_site_label_1
_geom_torsion_atom_site_label_2
_geom_torsion_atom_site_label_3
_geom_torsion_atom_site_label_4
_geom_torsion_site_symmetry_1
_geom_torsion_site_symmetry_2
_geom_torsion_site_symmetry_3
_geom_torsion_site_symmetry_4
_geom_torsion
_geom_torsion_publ_flag
O1 C1 C2 C7 . . . . 179.64(18) ?
O1 C1 C2 C3 . . . . -0.9(3) ?
C7 C2 C3 O2 . . . . -178.44(15) ?
C1 C2 C3 O2 . . . . 2.1(2) ?
C7 C2 C3 C4 . . . . 0.5(2) ?
C1 C2 C3 C4 . . . . -178.95(15) ?
O2 C3 C4 C5 . . . . 178.41(15) ?
C2 C3 C4 C5 . . . . -0.5(2) ?
O2 C3 C4 N1 . . . . -1.8(3) ?
C2 C3 C4 N1 . . . . 179.32(14) ?
O3 N1 C4 C5 . . . . 161.56(17) ?
O4 N1 C4 C5 . . . . -16.7(2) ?
O3 N1 C4 C3 . . . . -18.3(3) ?
O4 N1 C4 C3 . . . . 163.53(16) ?
C3 C4 C5 C6 . . . . 0.5(3) ?
N1 C4 C5 C6 . . . . -179.32(16) ?
C4 C5 C6 C7 . . . . -0.5(3) ?
C5 C6 C7 C2 . . . . 0.5(3) ?
C3 C2 C7 C6 . . . . -0.5(3) ?
C1 C2 C7 C6 . . . . 178.94(17) ?

loop_
_cod_related_entry_id
_cod_related_entry_database
_cod_related_entry_code
1 ChemSpider 71268
